data_4087771
loop_
_publ_author_name
'Sch\"adle, Dorothea'
'Sch\"adle, Christoph'
'Schneider, David'
'Maichle-M\"ossmer, C\"acilia'
'Anwander, Reiner'

_publ_section_title
;
 Versatile Ln2(\m-NR)2-Imide Platforms for Ligand Exchange and Isoprene
 Polymerization
;
_journal_issue 20
_journal_name_full Organometallics
_journal_page_first 4994
_journal_paper_doi 10.1021/acs.organomet.5b00589
_journal_volume 34
_journal_year 2015
_chemical_formula_moiety 'C35 H67 Al3 La2 N2'
_chemical_formula_sum 'C35 H67 Al3 La2 N2'
_chemical_formula_weight 874.66
_space_group_crystal_system triclinic
_space_group_IT_number 2
_space_group_name_Hall '-P 1'
_space_group_name_H-M_alt 'P -1'
_atom_sites_solution_hydrogens geom
_atom_sites_solution_primary direct
_atom_sites_solution_secondary difmap
_audit_creation_method SHELXL-2013
_cell_angle_alpha 100.736(2)
_cell_angle_beta 92.117(2)
_cell_angle_gamma 109.362(2)
_cell_formula_units_Z 2
_cell_length_a 10.5575(3)
_cell_length_b 11.7221(4)
_cell_length_c 17.7237(5)
_cell_measurement_reflns_used 768
_cell_measurement_temperature 100(2)
_cell_measurement_theta_max 60.83
_cell_measurement_theta_min 4.86
_cell_volume 2021.58(11)
_computing_cell_refinement sAINT
_computing_data_collection COSMO
_computing_data_reduction SAINT
_computing_molecular_graphics 'ORTEP3, POV-Ray'
_computing_structure_refinement 'SHELXL-2013 (Sheldrick, 2013)'
_computing_structure_solution 'SHELXS-97 (Sheldrick, 1990)'
_diffrn_ambient_temperature 100(2)
_diffrn_measured_fraction_theta_full 0.999
_diffrn_measured_fraction_theta_max 0.990
_diffrn_measurement_device_type 'APEX II DUO'
_diffrn_measurement_method omega/phi-scans
_diffrn_radiation_monochromator 'mulitlayer QUAZAR'
_diffrn_radiation_type MoK\a
_diffrn_radiation_wavelength 0.71073
_diffrn_reflns_av_R_equivalents 0.0679
_diffrn_reflns_av_unetI/netI 0.0442
_diffrn_reflns_Laue_measured_fraction_full 0.999
_diffrn_reflns_Laue_measured_fraction_max 0.990
_diffrn_reflns_limit_h_max 15
_diffrn_reflns_limit_h_min -15
_diffrn_reflns_limit_k_max 16
_diffrn_reflns_limit_k_min -16
_diffrn_reflns_limit_l_max 25
_diffrn_reflns_limit_l_min -25
_diffrn_reflns_number 71107
_diffrn_reflns_point_group_measured_fraction_full 0.999
_diffrn_reflns_point_group_measured_fraction_max 0.990
_diffrn_reflns_theta_full 25.242
_diffrn_reflns_theta_max 30.610
_diffrn_reflns_theta_min 2.000
_diffrn_source 'Imus-focus sealed tube'
_exptl_absorpt_coefficient_mu 2.174
_exptl_absorpt_correction_T_max 0.8302
_exptl_absorpt_correction_T_min 0.6259
_exptl_absorpt_correction_type numerical
_exptl_absorpt_process_details sadabs
_exptl_crystal_colour colorless
_exptl_crystal_density_diffrn 1.437
_exptl_crystal_description plate
_exptl_crystal_F_000 888
_exptl_crystal_size_max 0.240
_exptl_crystal_size_mid 0.120
_exptl_crystal_size_min 0.090
_refine_diff_density_max 0.941
_refine_diff_density_min -0.871
_refine_diff_density_rms 0.100
_refine_ls_extinction_method none
_refine_ls_goodness_of_fit_ref 0.962
_refine_ls_hydrogen_treatment constr
_refine_ls_matrix_type full
_refine_ls_number_parameters 398
_refine_ls_number_reflns 12326
_refine_ls_number_restraints 0
_refine_ls_restrained_S_all 0.962
_refine_ls_R_factor_all 0.0318
_refine_ls_R_factor_gt 0.0237
_refine_ls_shift/su_max 0.001
_refine_ls_shift/su_mean 0.000
_refine_ls_structure_factor_coef Fsqd
_refine_ls_weighting_details 'w=1/[\s^2^(Fo^2^)+(0.0209P)^2^] where P=(Fo^2^+2Fc^2^)/3'
_refine_ls_weighting_scheme calc
_refine_ls_wR_factor_gt 0.0504
_refine_ls_wR_factor_ref 0.0524
_reflns_Friedel_coverage 0.000
_reflns_number_gt 10180
_reflns_number_total 12326
_reflns_threshold_expression 'I > 2\s(I)'
_cod_data_source_file om5b00589_si_002.cif
_cod_data_source_block Compound_3-La_a
_cod_database_code 4087771
_shelx_space_group_comment
;
The symmetry employed for this shelxl refinement is uniquely defined
by the following loop, which should always be used as a source of
symmetry information in preference to the above space-group names.
They are only intended as comments.
;
_shelx_estimated_absorpt_t_min 0.624
_shelx_estimated_absorpt_t_max 0.828
_shelxl_version_number 2013-3

loop_
_space_group_symop_operation_xyz
'x, y, z'
'-x, -y, -z'

loop_
_atom_site_label
_atom_site_type_symbol
_atom_site_fract_x
_atom_site_fract_y
_atom_site_fract_z
_atom_site_U_iso_or_equiv
_atom_site_adp_type
_atom_site_occupancy
_atom_site_site_symmetry_order
_atom_site_calc_flag
_atom_site_refinement_flags_posn
_atom_site_refinement_flags_adp
La1 La 0.40035(2) 0.06872(2) 0.30748(2) 0.01007(3) Uani 1 1 d . .
La2 La 0.59525(2) 0.34074(2) 0.23349(2) 0.01074(3) Uani 1 1 d . .
Al1 Al 0.62032(6) 0.32329(5) 0.41411(3) 0.01133(11) Uani 1 1 d . .
Al2 Al 0.17240(6) -0.21073(5) 0.30901(4) 0.01482(12) Uani 1 1 d . .
Al3 Al 0.73568(6) 0.48277(6) 0.11291(4) 0.01746(13) Uani 1 1 d . .
N1 N 0.46428(15) 0.29419(14) 0.34632(9) 0.0102(3) Uani 1 1 d . .
N2 N 0.52487(15) 0.13526(14) 0.20746(9) 0.0119(3) Uani 1 1 d . .
C1 C 0.6285(2) 0.15335(17) 0.42120(11) 0.0146(4) Uani 1 1 d . .
H1A H 0.6342 0.1085 0.3697 0.022 Uiso 1 1 calc R U
H1B H 0.5470 0.1062 0.4417 0.022 Uiso 1 1 calc R U
H1C H 0.7083 0.1641 0.4556 0.022 Uiso 1 1 calc R U
C2 C 0.78503(19) 0.38928(19) 0.35616(12) 0.0173(4) Uani 1 1 d . .
H2A H 0.7808 0.3276 0.3096 0.026 Uiso 1 1 calc R U
H2B H 0.8678 0.4059 0.3897 0.026 Uiso 1 1 calc R U
H2C H 0.7851 0.4659 0.3416 0.026 Uiso 1 1 calc R U
C3 C 0.6596(2) 0.43244(18) 0.51738(11) 0.0181(4) Uani 1 1 d . .
H3A H 0.5922 0.4731 0.5248 0.027 Uiso 1 1 calc R U
H3B H 0.7497 0.4952 0.5219 0.027 Uiso 1 1 calc R U
H3C H 0.6566 0.3833 0.5568 0.027 Uiso 1 1 calc R U
C4 C 0.1276(2) -0.06558(19) 0.27775(12) 0.0193(4) Uani 1 1 d . .
H4A H 0.1841 -0.0360 0.2379 0.029 Uiso 1 1 calc R U
H4B H 0.1453 0.0019 0.3231 0.029 Uiso 1 1 calc R U
H4C H 0.0322 -0.0940 0.2575 0.029 Uiso 1 1 calc R U
C6 C 0.0738(2) -0.2467(2) 0.39983(14) 0.0307(5) Uani 1 1 d . .
H6A H 0.0929 -0.3142 0.4176 0.046 Uiso 1 1 calc R U
H6B H -0.0234 -0.2709 0.3853 0.046 Uiso 1 1 calc R U
H6C H 0.1034 -0.1726 0.4415 0.046 Uiso 1 1 calc R U
C5 C 0.37454(19) -0.16505(18) 0.34191(12) 0.0169(4) Uani 1 1 d . .
H5A H 0.4030 -0.0954 0.3865 0.025 Uiso 1 1 calc R U
H5B H 0.4262 -0.1417 0.2990 0.025 Uiso 1 1 calc R U
H5C H 0.3910 -0.2363 0.3560 0.025 Uiso 1 1 calc R U
C7 C 0.1204(2) -0.35300(19) 0.21999(13) 0.0213(4) Uani 1 1 d . .
H7A H 0.0741 -0.4293 0.2376 0.032 Uiso 1 1 calc R U
H7B H 0.2015 -0.3591 0.1970 0.032 Uiso 1 1 calc R U
H7C H 0.0598 -0.3410 0.1813 0.032 Uiso 1 1 calc R U
C12 C 0.32872(18) 0.28039(16) 0.36075(11) 0.0106(4) Uani 1 1 d . .
C11 C 0.8237(2) 0.5705(2) 0.03429(14) 0.0320(6) Uani 1 1 d . .
H11A H 0.8121 0.5111 -0.0146 0.048 Uiso 1 1 calc R U
H11B H 0.9202 0.6122 0.0513 0.048 Uiso 1 1 calc R U
H11C H 0.7827 0.6319 0.0269 0.048 Uiso 1 1 calc R U
C10 C 0.7605(2) 0.59742(18) 0.21834(12) 0.0195(4) Uani 1 1 d . .
H10A H 0.6740 0.5795 0.2403 0.029 Uiso 1 1 calc R U
H10B H 0.7928 0.6836 0.2125 0.029 Uiso 1 1 calc R U
H10C H 0.8267 0.5843 0.2528 0.029 Uiso 1 1 calc R U
C9 C 0.8000(2) 0.3411(2) 0.12779(13) 0.0211(4) Uani 1 1 d . .
H9A H 0.8351 0.3547 0.1819 0.032 Uiso 1 1 calc R U
H9B H 0.8716 0.3380 0.0946 0.032 Uiso 1 1 calc R U
H9C H 0.7242 0.2626 0.1139 0.032 Uiso 1 1 calc R U
C8 C 0.5324(2) 0.4069(2) 0.08268(12) 0.0207(4) Uani 1 1 d . .
H8A H 0.4905 0.3567 0.1195 0.031 Uiso 1 1 calc R U
H8B H 0.5143 0.3545 0.0307 0.031 Uiso 1 1 calc R U
H8C H 0.4946 0.4729 0.0833 0.031 Uiso 1 1 calc R U
C13 C 0.24058(19) 0.29810(17) 0.30365(11) 0.0119(4) Uani 1 1 d . .
C14 C 0.10614(19) 0.28039(18) 0.31418(12) 0.0150(4) Uani 1 1 d . .
H14 H 0.0508 0.2954 0.2765 0.018 Uiso 1 1 calc R U
C15 C 0.05130(19) 0.24131(18) 0.37855(12) 0.0162(4) Uani 1 1 d . .
H15 H -0.0409 0.2291 0.3849 0.019 Uiso 1 1 calc R U
C16 C 0.13167(19) 0.22048(18) 0.43284(11) 0.0149(4) Uani 1 1 d . .
H16 H 0.0933 0.1922 0.4765 0.018 Uiso 1 1 calc R U
C17 C 0.26894(19) 0.23935(17) 0.42632(11) 0.0118(4) Uani 1 1 d . .
C18 C 0.34392(19) 0.21620(17) 0.49413(11) 0.0128(4) Uani 1 1 d . .
H18 H 0.4407 0.2354 0.4843 0.015 Uiso 1 1 calc R U
C19 C 0.2875(2) 0.08083(18) 0.50174(12) 0.0179(4) Uani 1 1 d . .
H19A H 0.2907 0.0269 0.4530 0.027 Uiso 1 1 calc R U
H19B H 0.1938 0.0609 0.5139 0.027 Uiso 1 1 calc R U
H19C H 0.3419 0.0681 0.5433 0.027 Uiso 1 1 calc R U
C20 C 0.3389(2) 0.29952(19) 0.57125(11) 0.0173(4) Uani 1 1 d . .
H20A H 0.2451 0.2799 0.5831 0.026 Uiso 1 1 calc R U
H20B H 0.3759 0.3864 0.5673 0.026 Uiso 1 1 calc R U
H20C H 0.3926 0.2853 0.6125 0.026 Uiso 1 1 calc R U
C21 C 0.29531(19) 0.34463(17) 0.23293(11) 0.0124(4) Uani 1 1 d . .
H21 H 0.3552 0.2978 0.2131 0.015 Uiso 1 1 calc R U
C22 C 0.1895(2) 0.32571(19) 0.16600(12) 0.0185(4) Uani 1 1 d . .
H22A H 0.1302 0.2389 0.1532 0.028 Uiso 1 1 calc R U
H22B H 0.2349 0.3476 0.1208 0.028 Uiso 1 1 calc R U
H22C H 0.1358 0.3785 0.1811 0.028 Uiso 1 1 calc R U
C23 C 0.3845(2) 0.48157(17) 0.25655(12) 0.0165(4) Uani 1 1 d . .
H23A H 0.3285 0.5314 0.2737 0.025 Uiso 1 1 calc R U
H23B H 0.4293 0.5084 0.2122 0.025 Uiso 1 1 calc R U
H23C H 0.4529 0.4924 0.2988 0.025 Uiso 1 1 calc R U
C24 C 0.49890(19) 0.01169(17) 0.17057(11) 0.0117(4) Uani 1 1 d . .
C25 C 0.37361(19) -0.05791(18) 0.12341(11) 0.0140(4) Uani 1 1 d . .
C26 C 0.3397(2) -0.18473(18) 0.09698(11) 0.0169(4) Uani 1 1 d . .
H26 H 0.2554 -0.2303 0.0671 0.020 Uiso 1 1 calc R U
C27 C 0.4258(2) -0.24625(18) 0.11318(11) 0.0171(4) Uani 1 1 d . .
H27 H 0.3996 -0.3333 0.0960 0.020 Uiso 1 1 calc R U
C28 C 0.5499(2) -0.17941(18) 0.15459(11) 0.0164(4) Uani 1 1 d . .
H28 H 0.6106 -0.2212 0.1631 0.020 Uiso 1 1 calc R U
C29 C 0.58928(19) -0.05258(17) 0.18436(11) 0.0128(4) Uani 1 1 d . .
C30 C 0.73030(19) 0.01477(18) 0.22665(11) 0.0144(4) Uani 1 1 d . .
H30 H 0.7343 0.0986 0.2543 0.017 Uiso 1 1 calc R U
C31 C 0.8359(2) 0.0316(2) 0.16883(12) 0.0212(4) Uani 1 1 d . .
H31A H 0.9265 0.0694 0.1969 0.032 Uiso 1 1 calc R U
H31B H 0.8218 0.0854 0.1356 0.032 Uiso 1 1 calc R U
H31C H 0.8269 -0.0491 0.1370 0.032 Uiso 1 1 calc R U
C32 C 0.7649(2) -0.05272(19) 0.28665(12) 0.0177(4) Uani 1 1 d . .
H32A H 0.6930 -0.0700 0.3208 0.027 Uiso 1 1 calc R U
H32B H 0.8505 -0.0004 0.3173 0.027 Uiso 1 1 calc R U
H32C H 0.7732 -0.1307 0.2601 0.027 Uiso 1 1 calc R U
C33 C 0.2869(2) 0.01056(19) 0.09508(12) 0.0173(4) Uani 1 1 d . .
H33 H 0.2833 0.0754 0.1396 0.021 Uiso 1 1 calc R U
C34 C 0.1414(2) -0.0713(2) 0.06388(13) 0.0261(5) Uani 1 1 d . .
H34A H 0.1004 -0.1196 0.1018 0.039 Uiso 1 1 calc R U
H34B H 0.1414 -0.1275 0.0155 0.039 Uiso 1 1 calc R U
H34C H 0.0892 -0.0191 0.0544 0.039 Uiso 1 1 calc R U
C35 C 0.3573(2) 0.0763(2) 0.03312(13) 0.0247(5) Uani 1 1 d . .
H35A H 0.3588 0.0146 -0.0122 0.037 Uiso 1 1 calc R U
H35B H 0.4500 0.1287 0.0537 0.037 Uiso 1 1 calc R U
H35C H 0.3080 0.1277 0.0182 0.037 Uiso 1 1 calc R U

loop_
_atom_site_aniso_label
_atom_site_aniso_U_11
_atom_site_aniso_U_22
_atom_site_aniso_U_33
_atom_site_aniso_U_23
_atom_site_aniso_U_13
_atom_site_aniso_U_12
La1 0.01181(5) 0.00937(5) 0.01019(6) 0.00330(4) 0.00163(4) 0.00444(4)
La2 0.01241(5) 0.01088(5) 0.01046(6) 0.00460(4) 0.00129(4) 0.00473(4)
Al1 0.0133(3) 0.0110(3) 0.0105(3) 0.0032(2) -0.0009(2) 0.0050(2)
Al2 0.0120(3) 0.0139(3) 0.0173(3) 0.0035(2) 0.0026(2) 0.0026(2)
Al3 0.0205(3) 0.0175(3) 0.0149(3) 0.0081(2) 0.0032(3) 0.0046(3)
N1 0.0115(7) 0.0106(7) 0.0100(8) 0.0034(6) 0.0008(6) 0.0051(6)
N2 0.0127(7) 0.0121(7) 0.0119(8) 0.0041(6) 0.0013(6) 0.0049(6)
C1 0.0164(9) 0.0158(9) 0.0136(9) 0.0032(8) 0.0008(8) 0.0084(8)
C2 0.0154(9) 0.0211(10) 0.0167(10) 0.0077(8) -0.0004(8) 0.0063(8)
C3 0.0232(10) 0.0151(9) 0.0161(10) 0.0035(8) -0.0024(8) 0.0069(8)
C4 0.0157(10) 0.0210(10) 0.0209(11) 0.0009(9) -0.0013(8) 0.0081(8)
C6 0.0229(12) 0.0347(14) 0.0247(13) 0.0034(10) 0.0068(10) -0.0016(10)
C5 0.0183(10) 0.0138(9) 0.0216(11) 0.0083(8) 0.0028(8) 0.0069(8)
C7 0.0185(10) 0.0180(10) 0.0255(12) 0.0016(9) 0.0030(9) 0.0055(8)
C12 0.0119(8) 0.0094(8) 0.0116(9) 0.0017(7) 0.0009(7) 0.0055(7)
C11 0.0341(13) 0.0349(14) 0.0233(12) 0.0167(11) 0.0039(11) 0.0013(11)
C10 0.0218(10) 0.0144(9) 0.0213(11) 0.0062(8) 0.0002(9) 0.0038(8)
C9 0.0207(11) 0.0229(11) 0.0217(11) 0.0059(9) 0.0073(9) 0.0091(9)
C8 0.0270(11) 0.0239(11) 0.0126(10) 0.0052(8) 0.0027(9) 0.0098(9)
C13 0.0148(9) 0.0122(9) 0.0105(9) 0.0030(7) 0.0012(7) 0.0066(7)
C14 0.0153(9) 0.0167(9) 0.0155(10) 0.0036(8) -0.0007(8) 0.0090(8)
C15 0.0120(9) 0.0186(10) 0.0189(10) 0.0026(8) 0.0016(8) 0.0071(8)
C16 0.0172(9) 0.0154(9) 0.0138(10) 0.0044(8) 0.0044(8) 0.0068(8)
C17 0.0158(9) 0.0105(8) 0.0106(9) 0.0019(7) 0.0022(7) 0.0065(7)
C18 0.0155(9) 0.0150(9) 0.0116(9) 0.0056(7) 0.0031(7) 0.0085(8)
C19 0.0254(11) 0.0169(10) 0.0158(10) 0.0079(8) 0.0054(9) 0.0105(9)
C20 0.0205(10) 0.0213(10) 0.0110(9) 0.0032(8) 0.0000(8) 0.0086(8)
C21 0.0136(9) 0.0145(9) 0.0121(9) 0.0049(7) 0.0017(7) 0.0075(7)
C22 0.0180(10) 0.0238(11) 0.0152(10) 0.0062(8) -0.0016(8) 0.0084(8)
C23 0.0184(10) 0.0147(9) 0.0187(10) 0.0056(8) 0.0013(8) 0.0078(8)
C24 0.0148(9) 0.0122(9) 0.0095(9) 0.0040(7) 0.0042(7) 0.0053(7)
C25 0.0143(9) 0.0162(9) 0.0119(9) 0.0023(8) 0.0030(8) 0.0061(8)
C26 0.0162(10) 0.0168(10) 0.0138(10) 0.0001(8) 0.0018(8) 0.0021(8)
C27 0.0227(10) 0.0124(9) 0.0140(10) 0.0008(8) 0.0040(8) 0.0042(8)
C28 0.0216(10) 0.0157(9) 0.0158(10) 0.0046(8) 0.0039(8) 0.0108(8)
C29 0.0151(9) 0.0151(9) 0.0091(9) 0.0028(7) 0.0027(7) 0.0060(8)
C30 0.0156(9) 0.0144(9) 0.0151(10) 0.0026(8) 0.0009(8) 0.0080(8)
C31 0.0179(10) 0.0242(11) 0.0201(11) 0.0062(9) 0.0029(9) 0.0043(9)
C32 0.0193(10) 0.0194(10) 0.0170(10) 0.0041(8) -0.0003(8) 0.0101(8)
C33 0.0169(10) 0.0200(10) 0.0151(10) 0.0005(8) -0.0028(8) 0.0088(8)
C34 0.0201(11) 0.0320(13) 0.0242(12) -0.0008(10) -0.0048(9) 0.0107(10)
C35 0.0264(12) 0.0264(12) 0.0218(11) 0.0083(9) -0.0046(9) 0.0086(10)

loop_
_atom_type_symbol
_atom_type_description
_atom_type_scat_dispersion_real
_atom_type_scat_dispersion_imag
_atom_type_scat_source
C C 0.0033 0.0016 'International Tables Vol C Tables 4.2.6.8 and 6.1.1.4'
H H 0.0000 0.0000 'International Tables Vol C Tables 4.2.6.8 and 6.1.1.4'
N N 0.0061 0.0033 'International Tables Vol C Tables 4.2.6.8 and 6.1.1.4'
Al Al 0.0645 0.0514 'International Tables Vol C Tables 4.2.6.8 and 6.1.1.4'
La La -0.2871 2.4523 'International Tables Vol C Tables 4.2.6.8 and 6.1.1.4'

loop_
_geom_angle_atom_site_label_1
_geom_angle_atom_site_label_2
_geom_angle_atom_site_label_3
_geom_angle
N2 La1 N1 78.10(5)
N2 La1 C24 30.93(5)
N1 La1 C24 109.01(5)
N2 La1 C4 120.22(6)
N1 La1 C4 116.71(5)
C24 La1 C4 103.62(6)
N2 La1 C12 98.93(5)
N1 La1 C12 30.15(5)
C24 La1 C12 126.66(5)
C4 La1 C12 87.41(5)
N2 La1 C5 120.21(6)
N1 La1 C5 151.10(5)
C24 La1 C5 91.91(6)
C4 La1 C5 75.34(6)
C12 La1 C5 140.80(6)
N2 La1 C1 95.08(6)
N1 La1 C1 72.81(5)
C24 La1 C1 104.99(6)
C4 La1 C1 144.32(6)
C12 La1 C1 92.29(5)
C5 La1 C1 82.82(5)
N2 La1 Al1 83.30(4)
N1 La1 Al1 34.83(4)
C24 La1 Al1 109.20(4)
C4 La1 Al1 142.63(4)
C12 La1 Al1 58.77(4)
C5 La1 Al1 119.99(4)
C1 La1 Al1 38.09(4)
N2 La1 Al2 128.99(4)
N1 La1 Al2 147.34(4)
C24 La1 Al2 99.25(4)
C4 La1 Al2 37.92(4)
C12 La1 Al2 117.95(4)
C5 La1 Al2 37.42(4)
C1 La1 Al2 115.78(4)
Al1 La1 Al2 145.201(15)
N2 La1 La2 35.23(4)
N1 La1 La2 42.87(4)
C24 La1 La2 66.16(4)
C4 La1 La2 128.40(4)
C12 La1 La2 66.49(4)
C5 La1 La2 149.67(4)
C1 La1 La2 83.10(4)
Al1 La1 La2 55.281(11)
Al2 La1 La2 159.381(12)
N2 La2 N1 79.04(5)
N2 La2 C2 99.48(6)
N1 La2 C2 74.33(5)
N2 La2 C9 88.92(6)
N1 La2 C9 158.10(5)
C2 La2 C9 89.91(6)
N2 La2 C10 156.53(6)
N1 La2 C10 123.68(5)
C2 La2 C10 83.13(6)
C9 La2 C10 67.70(6)
N2 La2 C8 104.61(6)
N1 La2 C8 133.75(5)
C2 La2 C8 145.79(6)
C9 La2 C8 66.89(6)
C10 La2 C8 65.25(6)
N2 La2 Al3 119.64(4)
N1 La2 Al3 159.82(3)
C2 La2 Al3 107.40(4)
C9 La2 Al3 39.86(4)
C10 La2 Al3 39.19(4)
C8 La2 Al3 39.01(4)
N2 La2 Al1 86.10(4)
N1 La2 Al1 35.61(4)
C2 La2 Al1 38.88(4)
C9 La2 Al1 126.17(4)
C10 La2 Al1 108.92(4)
C8 La2 Al1 163.95(4)
Al3 La2 Al1 143.721(16)
N2 La2 La1 37.44(4)
N1 La2 La1 41.60(3)
C2 La2 La1 86.36(4)
C9 La2 La1 124.00(4)
C10 La2 La1 164.34(4)
C8 La2 La1 127.19(4)
Al3 La2 La1 156.431(13)
Al1 La2 La1 56.354(11)
N1 Al1 C3 123.09(8)
N1 Al1 C1 106.72(8)
C3 Al1 C1 110.36(8)
N1 Al1 C2 107.21(8)
C3 Al1 C2 106.28(9)
C1 Al1 C2 100.93(8)
N1 Al1 La2 50.45(5)
C3 Al1 La2 139.40(6)
C1 Al1 La2 109.23(6)
C2 Al1 La2 57.04(6)
N1 Al1 La1 47.59(5)
C3 Al1 La1 143.16(7)
C1 Al1 La1 59.33(6)
C2 Al1 La1 110.38(6)
La2 Al1 La1 68.365(12)
C7 Al2 C6 113.55(10)
C7 Al2 C5 107.65(8)
C6 Al2 C5 107.78(10)
C7 Al2 C4 109.45(9)
C6 Al2 C4 106.14(10)
C5 Al2 C4 112.34(8)
C7 Al2 La1 123.93(7)
C6 Al2 La1 122.51(7)
C5 Al2 La1 57.38(6)
C4 Al2 La1 54.98(6)
C11 Al3 C8 110.11(10)
C11 Al3 C10 112.62(10)
C8 Al3 C10 105.75(9)
C11 Al3 C9 113.77(10)
C8 Al3 C9 106.59(9)
C10 Al3 C9 107.52(9)
C11 Al3 La2 178.86(8)
C8 Al3 La2 69.22(6)
C10 Al3 La2 68.51(6)
C9 Al3 La2 65.76(6)
C12 N1 Al1 131.39(13)
C12 N1 La1 89.96(10)
Al1 N1 La1 97.57(6)
C12 N1 La2 133.19(12)
Al1 N1 La2 93.94(6)
La1 N1 La2 95.53(5)
C24 N2 La2 162.60(13)
C24 N2 La1 90.03(11)
La2 N2 La1 107.33(6)
Al1 C1 La1 82.59(6)
Al1 C1 H1A 109.5
La1 C1 H1A 60.6
Al1 C1 H1B 109.5
La1 C1 H1B 69.2
H1A C1 H1B 109.5
Al1 C1 H1C 109.5
La1 C1 H1C 167.1
H1A C1 H1C 109.5
H1B C1 H1C 109.5
Al1 C2 La2 84.08(7)
Al1 C2 H2A 109.5
La2 C2 H2A 59.5
Al1 C2 H2B 109.5
La2 C2 H2B 165.5
H2A C2 H2B 109.5
Al1 C2 H2C 109.5
La2 C2 H2C 69.0
H2A C2 H2C 109.5
H2B C2 H2C 109.5
Al1 C3 H3A 109.5
Al1 C3 H3B 109.5
H3A C3 H3B 109.5
Al1 C3 H3C 109.5
H3A C3 H3C 109.5
H3B C3 H3C 109.5
Al2 C4 La1 87.10(7)
Al2 C4 H4A 109.5
La1 C4 H4A 56.7
Al2 C4 H4B 109.5
La1 C4 H4B 69.4
H4A C4 H4B 109.5
Al2 C4 H4C 109.5
La1 C4 H4C 162.1
H4A C4 H4C 109.5
H4B C4 H4C 109.5
Al2 C6 H6A 109.5
Al2 C6 H6B 109.5
H6A C6 H6B 109.5
Al2 C6 H6C 109.5
H6A C6 H6C 109.5
H6B C6 H6C 109.5
Al2 C5 La1 85.20(6)
Al2 C5 H5A 109.5
La1 C5 H5A 65.0
Al2 C5 H5B 109.5
La1 C5 H5B 62.6
H5A C5 H5B 109.5
Al2 C5 H5C 109.5
La1 C5 H5C 165.3
H5A C5 H5C 109.5
H5B C5 H5C 109.5
Al2 C7 H7A 109.5
Al2 C7 H7B 109.5
H7A C7 H7B 109.5
Al2 C7 H7C 109.5
H7A C7 H7C 109.5
H7B C7 H7C 109.5
N1 C12 C17 124.11(16)
N1 C12 C13 119.30(17)
C17 C12 C13 116.37(16)
N1 C12 La1 59.89(8)
C17 C12 La1 95.40(11)
C13 C12 La1 111.81(11)
Al3 C11 H11A 109.5
Al3 C11 H11B 109.5
H11A C11 H11B 109.5
Al3 C11 H11C 109.5
H11A C11 H11C 109.5
H11B C11 H11C 109.5
Al3 C10 La2 72.31(6)
Al3 C10 H10A 109.5
La2 C10 H10A 58.0
Al3 C10 H10B 109.5
La2 C10 H10B 165.9
H10A C10 H10B 109.5
Al3 C10 H10C 109.5
La2 C10 H10C 82.2
H10A C10 H10C 109.5
H10B C10 H10C 109.5
Al3 C9 La2 74.38(6)
Al3 C9 H9A 109.5
La2 C9 H9A 67.2
Al3 C9 H9B 109.5
La2 C9 H9B 175.8
H9A C9 H9B 109.5
Al3 C9 H9C 109.5
La2 C9 H9C 70.1
H9A C9 H9C 109.5
H9B C9 H9C 109.5
Al3 C8 La2 71.76(6)
Al3 C8 H8A 109.5
La2 C8 H8A 38.0
Al3 C8 H8B 109.5
La2 C8 H8B 127.7
H8A C8 H8B 109.5
Al3 C8 H8C 109.5
La2 C8 H8C 119.3
H8A C8 H8C 109.5
H8B C8 H8C 109.5
C14 C13 C12 120.99(18)
C14 C13 C21 118.56(16)
C12 C13 C21 120.33(16)
C15 C14 C13 121.28(18)
C15 C14 H14 119.4
C13 C14 H14 119.4
C16 C15 C14 119.06(18)
C16 C15 H15 120.5
C14 C15 H15 120.5
C15 C16 C17 122.32(19)
C15 C16 H16 118.8
C17 C16 H16 118.8
C16 C17 C12 119.93(17)
C16 C17 C18 114.91(17)
C12 C17 C18 125.14(16)
C17 C18 C19 111.75(16)
C17 C18 C20 112.17(14)
C19 C18 C20 108.77(16)
C17 C18 H18 108.0
C19 C18 H18 108.0
C20 C18 H18 108.0
C18 C19 H19A 109.5
C18 C19 H19B 109.5
H19A C19 H19B 109.5
C18 C19 H19C 109.5
H19A C19 H19C 109.5
H19B C19 H19C 109.5
C18 C20 H20A 109.5
C18 C20 H20B 109.5
H20A C20 H20B 109.5
C18 C20 H20C 109.5
H20A C20 H20C 109.5
H20B C20 H20C 109.5
C13 C21 C22 115.71(16)
C13 C21 C23 109.68(16)
C22 C21 C23 110.17(15)
C13 C21 H21 106.9
C22 C21 H21 106.9
C23 C21 H21 106.9
C21 C22 H22A 109.5
C21 C22 H22B 109.5
H22A C22 H22B 109.5
C21 C22 H22C 109.5
H22A C22 H22C 109.5
H22B C22 H22C 109.5
C21 C23 H23A 109.5
C21 C23 H23B 109.5
H23A C23 H23B 109.5
C21 C23 H23C 109.5
H23A C23 H23C 109.5
H23B C23 H23C 109.5
N2 C24 C25 120.27(15)
N2 C24 C29 121.67(17)
C25 C24 C29 117.80(16)
N2 C24 La1 59.04(9)
C25 C24 La1 99.19(11)
C29 C24 La1 106.89(12)
C26 C25 C24 119.83(17)
C26 C25 C33 120.45(17)
C24 C25 C33 119.34(16)
C27 C26 C25 121.61(18)
C27 C26 H26 119.2
C25 C26 H26 119.2
C28 C27 C26 119.18(18)
C28 C27 H27 120.4
C26 C27 H27 120.4
C27 C28 C29 122.22(17)
C27 C28 H28 118.9
C29 C28 H28 118.9
C28 C29 C24 119.19(17)
C28 C29 C30 118.70(16)
C24 C29 C30 122.01(16)
C29 C30 C31 110.24(16)
C29 C30 C32 112.50(16)
C31 C30 C32 109.61(15)
C29 C30 H30 108.1
C31 C30 H30 108.1
C32 C30 H30 108.1
C30 C31 H31A 109.5
C30 C31 H31B 109.5
H31A C31 H31B 109.5
C30 C31 H31C 109.5
H31A C31 H31C 109.5
H31B C31 H31C 109.5
C30 C32 H32A 109.5
C30 C32 H32B 109.5
H32A C32 H32B 109.5
C30 C32 H32C 109.5
H32A C32 H32C 109.5
H32B C32 H32C 109.5
C25 C33 C35 108.40(16)
C25 C33 C34 114.66(17)
C35 C33 C34 110.13(18)
C25 C33 H33 107.8
C35 C33 H33 107.8
C34 C33 H33 107.8
C33 C34 H34A 109.5
C33 C34 H34B 109.5
H34A C34 H34B 109.5
C33 C34 H34C 109.5
H34A C34 H34C 109.5
H34B C34 H34C 109.5
C33 C35 H35A 109.5
C33 C35 H35B 109.5
H35A C35 H35B 109.5
C33 C35 H35C 109.5
H35A C35 H35C 109.5
H35B C35 H35C 109.5

loop_
_geom_bond_atom_site_label_1
_geom_bond_atom_site_label_2
_geom_bond_distance
La1 N2 2.3423(16)
La1 N1 2.4535(15)
La1 C24 2.7314(18)
La1 C4 2.760(2)
La1 C12 2.8362(17)
La1 C5 2.8453(19)
La1 C1 2.8569(19)
La1 Al1 3.2939(6)
La1 Al2 3.3665(6)
La1 La2 3.67798(18)
La2 N2 2.2227(15)
La2 N1 2.5138(16)
La2 C2 2.743(2)
La2 C9 2.912(2)
La2 C10 3.004(2)
La2 C8 3.028(2)
La2 Al3 3.0758(6)
La2 Al1 3.2522(6)
Al1 N1 1.8979(16)
Al1 C3 1.969(2)
Al1 C1 2.0490(19)
Al1 C2 2.053(2)
Al2 C7 1.980(2)
Al2 C6 1.984(2)
Al2 C5 2.053(2)
Al2 C4 2.072(2)
Al3 C11 1.964(2)
Al3 C8 2.039(2)
Al3 C10 2.040(2)
Al3 C9 2.047(2)
N1 C12 1.424(2)
N2 C24 1.404(2)
C1 H1A 0.9800
C1 H1B 0.9800
C1 H1C 0.9800
C2 H2A 0.9800
C2 H2B 0.9800
C2 H2C 0.9800
C3 H3A 0.9800
C3 H3B 0.9800
C3 H3C 0.9800
C4 H4A 0.9800
C4 H4B 0.9800
C4 H4C 0.9800
C6 H6A 0.9800
C6 H6B 0.9800
C6 H6C 0.9800
C5 H5A 0.9800
C5 H5B 0.9800
C5 H5C 0.9800
C7 H7A 0.9800
C7 H7B 0.9800
C7 H7C 0.9800
C12 C17 1.429(3)
C12 C13 1.439(2)
C11 H11A 0.9800
C11 H11B 0.9800
C11 H11C 0.9800
C10 H10A 0.9800
C10 H10B 0.9800
C10 H10C 0.9800
C9 H9A 0.9800
C9 H9B 0.9800
C9 H9C 0.9800
C8 H8A 0.9800
C8 H8B 0.9800
C8 H8C 0.9800
C13 C14 1.390(3)
C13 C21 1.517(3)
C14 C15 1.384(3)
C14 H14 0.9500
C15 C16 1.368(3)
C15 H15 0.9500
C16 C17 1.404(3)
C16 H16 0.9500
C17 C18 1.529(3)
C18 C19 1.533(3)
C18 C20 1.539(3)
C18 H18 1.0000
C19 H19A 0.9800
C19 H19B 0.9800
C19 H19C 0.9800
C20 H20A 0.9800
C20 H20B 0.9800
C20 H20C 0.9800
C21 C22 1.531(3)
C21 C23 1.535(3)
C21 H21 1.0000
C22 H22A 0.9800
C22 H22B 0.9800
C22 H22C 0.9800
C23 H23A 0.9800
C23 H23B 0.9800
C23 H23C 0.9800
C24 C25 1.436(3)
C24 C29 1.437(2)
C25 C26 1.390(3)
C25 C33 1.529(3)
C26 C27 1.386(3)
C26 H26 0.9500
C27 C28 1.380(3)
C27 H27 0.9500
C28 C29 1.394(3)
C28 H28 0.9500
C29 C30 1.523(3)
C30 C31 1.531(3)
C30 C32 1.538(3)
C30 H30 1.0000
C31 H31A 0.9800
C31 H31B 0.9800
C31 H31C 0.9800
C32 H32A 0.9800
C32 H32B 0.9800
C32 H32C 0.9800
C33 C35 1.532(3)
C33 C34 1.533(3)
C33 H33 1.0000
C34 H34A 0.9800
C34 H34B 0.9800
C34 H34C 0.9800
C35 H35A 0.9800
C35 H35B 0.9800
C35 H35C 0.9800
